data_7117429
loop_
_publ_author_name
'Alexander Hinz'
'Axel Schulz'
'Alexander Villinger'

_publ_section_title
;
 Accessing heavy allyl-analogous [(TerN)2E]- (E = Sb, Bi) ions and their
 reactivity towards ECl3
;
_journal_name_full Chem.Commun.
_journal_page_first 11437
_journal_paper_doi 10.1039/C5cc04355G
_journal_volume 51
_journal_year 2015
_chemical_formula_moiety 'C48 H50 Bi Cl2 N2 Sb'
_chemical_formula_sum 'C48 H50 Bi Cl2 N2 Sb'
_chemical_formula_weight 1056.53
_chemical_name_systematic
;
 ?
;
_space_group_crystal_system orthorhombic
_space_group_IT_number 61
_space_group_name_Hall '-P 2ac 2ab'
_space_group_name_H-M_alt 'P b c a'
_symmetry_space_group_name_Hall '-P 2ac 2ab'
_symmetry_space_group_name_H-M 'P b c a'
_atom_sites_solution_hydrogens geom
_audit_creation_method SHELXL-2013
_audit_update_record
;
2015-04-13 deposited with the CCDC.
2015-06-12 downloaded from the CCDC.
;
_cell_angle_alpha 90
_cell_angle_beta 90
_cell_angle_gamma 90
_cell_formula_units_Z 4
_cell_length_a 14.6206(12)
_cell_length_b 15.5222(12)
_cell_length_c 18.7038(14)
_cell_measurement_reflns_used 8381
_cell_measurement_temperature 173(2)
_cell_measurement_theta_max 29.27
_cell_measurement_theta_min 2.79
_cell_volume 4244.7(6)
_computing_cell_refinement 'Bruker Apex V7.51A'
_computing_data_collection 'Bruker Apex V7.51A'
_computing_data_reduction 'Bruker SAINT'
_computing_molecular_graphics 'ORTEP-3v2.01 (Farrugia, 1997)'
_computing_publication_material SHELXL-2013
_computing_structure_refinement 'SHELXL-2013 (Sheldrick, 2013)'
_computing_structure_solution 'SHELXS-2013 (Sheldrick, 2013)'
_diffrn_ambient_temperature 173(2)
_diffrn_measured_fraction_theta_full 0.997
_diffrn_measured_fraction_theta_max 0.994
_diffrn_measurement_device_type 'Bruker Apex Kappa II-CCD-diffractometer'
_diffrn_measurement_method 'phi and omega scans'
_diffrn_radiation_monochromator graphite
_diffrn_radiation_source 'sealed tube'
_diffrn_radiation_type MoK\a
_diffrn_radiation_wavelength 0.71073
_diffrn_reflns_av_R_equivalents 0.0551
_diffrn_reflns_av_unetI/netI 0.0573
_diffrn_reflns_laue_measured_fraction_full 0.997
_diffrn_reflns_laue_measured_fraction_max 0.994
_diffrn_reflns_limit_h_max 22
_diffrn_reflns_limit_h_min -20
_diffrn_reflns_limit_k_max 23
_diffrn_reflns_limit_k_min -23
_diffrn_reflns_limit_l_max 26
_diffrn_reflns_limit_l_min -28
_diffrn_reflns_number 38840
_diffrn_reflns_point_group_measured_fraction_full 0.997
_diffrn_reflns_point_group_measured_fraction_max 0.994
_diffrn_reflns_theta_full 25.242
_diffrn_reflns_theta_max 32.498
_diffrn_reflns_theta_min 2.842
_exptl_absorpt_coefficient_mu 4.938
_exptl_absorpt_correction_T_max 0.7464
_exptl_absorpt_correction_T_min 0.5751
_exptl_absorpt_correction_type multi-scan
_exptl_absorpt_process_details '(SADABS; Sheldrick, 2004)'
_exptl_crystal_colour orange
_exptl_crystal_density_diffrn 1.653
_exptl_crystal_description block
_exptl_crystal_F_000 2080
_exptl_crystal_size_max 0.200
_exptl_crystal_size_mid 0.080
_exptl_crystal_size_min 0.070
_refine_diff_density_max 0.737
_refine_diff_density_min -0.833
_refine_diff_density_rms 0.125
_refine_ls_extinction_coef .
_refine_ls_extinction_method none
_refine_ls_goodness_of_fit_ref 1.011
_refine_ls_hydrogen_treatment constr
_refine_ls_matrix_type full
_refine_ls_number_parameters 262
_refine_ls_number_reflns 7633
_refine_ls_number_restraints 0
_refine_ls_restrained_S_all 1.011
_refine_ls_R_factor_all 0.0728
_refine_ls_R_factor_gt 0.0342
_refine_ls_shift/su_max 0.001
_refine_ls_shift/su_mean 0.000
_refine_ls_structure_factor_coef Fsqd
_refine_ls_weighting_details 'w=1/[\s^2^(Fo^2^)+(0.0216P)^2^+1.8962P] where P=(Fo^2^+2Fc^2^)/3'
_refine_ls_weighting_scheme calc
_refine_ls_wR_factor_gt 0.0596
_refine_ls_wR_factor_ref 0.0692
_reflns_Friedel_coverage 0.000
_reflns_friedel_fraction_full .
_reflns_friedel_fraction_max .
_reflns_number_gt 4974
_reflns_number_total 7633
_reflns_threshold_expression 'I > 2\s(I)'
_cod_data_source_file c5cc04355g2.cif
_cod_data_source_block ah223a
_cod_database_code 7117429
_shelx_space_group_comment
;
The symmetry employed for this shelxl refinement is uniquely defined
by the following loop, which should always be used as a source of
symmetry information in preference to the above space-group names.
They are only intended as comments.
;
_shelx_estimated_absorpt_t_min 0.438
_shelx_estimated_absorpt_t_max 0.724
_shelxl_version_number 2013-4

loop_
_space_group_symop_operation_xyz
'x, y, z'
'-x+1/2, -y, z+1/2'
'-x, y+1/2, -z+1/2'
'x+1/2, -y+1/2, -z'
'-x, -y, -z'
'x-1/2, y, -z-1/2'
'x, -y-1/2, z-1/2'
'-x-1/2, y-1/2, z'

loop_
_atom_site_label
_atom_site_type_symbol
_atom_site_fract_x
_atom_site_fract_y
_atom_site_fract_z
_atom_site_U_iso_or_equiv
_atom_site_adp_type
_atom_site_occupancy
_atom_site_site_symmetry_order
_atom_site_calc_flag
_atom_site_refinement_flags_posn
_atom_site_refinement_flags_adp
_atom_site_refinement_flags_occupancy
_atom_site_disorder_assembly
_atom_site_disorder_group
Bi1 Bi 0.90091(14) 0.43947(12) 0.48485(13) 0.01975(15) Uani 0.5 1 d . . P . .
Cl1 Cl 0.9866(11) 0.3033(14) 0.4480(11) 0.0357(13) Uani 0.5 1 d . . P . .
Sb1 Sb 0.9108(3) 0.4474(2) 0.4870(2) 0.01975(15) Uani 0.5 1 d . . P . .
Cl2 Cl 0.9851(13) 0.3130(14) 0.4521(12) 0.044(3) Uani 0.5 1 d . . P . .
N1 N 1.00353(15) 0.47176(14) 0.56628(11) 0.0188(5) Uani 1 1 d . . . . .
C1 C 1.0131(2) 0.42687(15) 0.63138(13) 0.0188(6) Uani 1 1 d . . . . .
C2 C 0.9373(2) 0.38514(15) 0.66292(14) 0.0199(6) Uani 1 1 d . . . . .
C3 C 0.9496(2) 0.33596(17) 0.72462(14) 0.0263(6) Uani 1 1 d . . . . .
H3 H 0.8983 0.3074 0.7449 0.032 Uiso 1 1 calc R U . . .
C4 C 1.0339(2) 0.32749(18) 0.75704(14) 0.0285(7) Uani 1 1 d . . . . .
H4 H 1.0416 0.2910 0.7974 0.034 Uiso 1 1 calc R U . . .
C5 C 1.1064(2) 0.37315(17) 0.72950(14) 0.0245(6) Uani 1 1 d . . . . .
H5 H 1.1643 0.3695 0.7524 0.029 Uiso 1 1 calc R U . . .
C6 C 1.0970(2) 0.42471(15) 0.66873(14) 0.0204(6) Uani 1 1 d . . . . .
C7 C 0.84275(19) 0.39593(16) 0.63480(13) 0.0203(6) Uani 1 1 d . . . . .
C8 C 0.7986(2) 0.47680(17) 0.64106(14) 0.0239(6) Uani 1 1 d . . . . .
C9 C 0.7094(2) 0.48505(18) 0.61812(15) 0.0278(7) Uani 1 1 d . . . . .
H9 H 0.6811 0.5400 0.6207 0.033 Uiso 1 1 calc R U . . .
C10 C 0.6593(2) 0.41637(19) 0.59137(15) 0.0288(7) Uani 1 1 d . . . . .
C11 C 0.7024(2) 0.33704(18) 0.58611(14) 0.0265(6) Uani 1 1 d . . . . .
H11 H 0.6695 0.2894 0.5673 0.032 Uiso 1 1 calc R U . . .
C12 C 0.7929(2) 0.32544(16) 0.60782(13) 0.0223(6) Uani 1 1 d . . . . .
C13 C 0.8468(2) 0.55326(17) 0.67356(17) 0.0310(7) Uani 1 1 d . . . . .
H13A H 0.8923 0.5754 0.6398 0.047 Uiso 1 1 calc R U . . .
H13B H 0.8774 0.5356 0.7178 0.047 Uiso 1 1 calc R U . . .
H13C H 0.8020 0.5984 0.6842 0.047 Uiso 1 1 calc R U . . .
C14 C 0.5597(2) 0.4278(2) 0.57347(19) 0.0394(8) Uani 1 1 d . . . . .
H14A H 0.5520 0.4794 0.5439 0.059 Uiso 1 1 calc R U . . .
H14B H 0.5245 0.4342 0.6177 0.059 Uiso 1 1 calc R U . . .
H14C H 0.5378 0.3772 0.5472 0.059 Uiso 1 1 calc R U . . .
C15 C 0.8360(2) 0.23698(17) 0.60081(16) 0.0313(7) Uani 1 1 d . . . . .
H15A H 0.8949 0.2420 0.5761 0.047 Uiso 1 1 calc R U . . .
H15B H 0.7953 0.1993 0.5733 0.047 Uiso 1 1 calc R U . . .
H15C H 0.8456 0.2124 0.6485 0.047 Uiso 1 1 calc R U . . .
C16 C 1.1747(2) 0.48320(16) 0.64971(13) 0.0203(6) Uani 1 1 d . . . . .
C17 C 1.2504(2) 0.45455(17) 0.61036(15) 0.0244(6) Uani 1 1 d . . . . .
C18 C 1.3226(2) 0.51113(19) 0.59755(16) 0.0290(7) Uani 1 1 d . . . . .
H18 H 1.3734 0.4918 0.5702 0.035 Uiso 1 1 calc R U . . .
C19 C 1.3223(2) 0.59513(19) 0.62367(16) 0.0302(7) Uani 1 1 d . . . . .
C20 C 1.2469(2) 0.62209(17) 0.66193(15) 0.0271(7) Uani 1 1 d . . . . .
H20 H 1.2452 0.6797 0.6790 0.032 Uiso 1 1 calc R U . . .
C21 C 1.1730(2) 0.56803(16) 0.67662(14) 0.0233(6) Uani 1 1 d . . . . .
C22 C 1.2532(2) 0.36403(19) 0.58092(19) 0.0400(8) Uani 1 1 d . . . . .
H22A H 1.2008 0.3550 0.5491 0.060 Uiso 1 1 calc R U . . .
H22B H 1.2504 0.3227 0.6204 0.060 Uiso 1 1 calc R U . . .
H22C H 1.3101 0.3556 0.5541 0.060 Uiso 1 1 calc R U . . .
C23 C 1.4031(2) 0.6542(2) 0.6113(2) 0.0457(9) Uani 1 1 d . . . . .
H23A H 1.4583 0.6196 0.6035 0.069 Uiso 1 1 calc R U . . .
H23B H 1.4117 0.6912 0.6532 0.069 Uiso 1 1 calc R U . . .
H23C H 1.3915 0.6901 0.5691 0.069 Uiso 1 1 calc R U . . .
C24 C 1.0952(2) 0.59977(18) 0.72171(16) 0.0296(7) Uani 1 1 d . . . . .
H24A H 1.1109 0.6561 0.7419 0.044 Uiso 1 1 calc R U . . .
H24B H 1.0838 0.5588 0.7606 0.044 Uiso 1 1 calc R U . . .
H24C H 1.0402 0.6051 0.6922 0.044 Uiso 1 1 calc R U . . .

loop_
_atom_site_aniso_label
_atom_site_aniso_U_11
_atom_site_aniso_U_22
_atom_site_aniso_U_33
_atom_site_aniso_U_23
_atom_site_aniso_U_13
_atom_site_aniso_U_12
Bi1 0.0246(4) 0.0172(3) 0.01747(15) 0.0020(2) -0.0022(3) -0.0024(2)
Cl1 0.050(3) 0.019(3) 0.038(3) -0.002(3) 0.0051(19) 0.0106(18)
Sb1 0.0246(4) 0.0172(3) 0.01747(15) 0.0020(2) -0.0022(3) -0.0024(2)
Cl2 0.070(4) 0.020(4) 0.041(3) -0.006(2) 0.004(2) 0.009(2)
N1 0.0222(13) 0.0185(9) 0.0156(10) 0.0035(8) -0.0010(9) -0.0022(9)
C1 0.0263(16) 0.0157(12) 0.0145(12) -0.0007(9) -0.0004(11) 0.0016(10)
C2 0.0260(16) 0.0152(11) 0.0186(13) -0.0004(10) 0.0003(12) -0.0005(11)
C3 0.0344(18) 0.0207(13) 0.0239(14) 0.0039(11) 0.0019(13) -0.0057(13)
C4 0.0403(19) 0.0260(14) 0.0191(13) 0.0071(11) -0.0057(13) -0.0015(14)
C5 0.0284(18) 0.0242(13) 0.0209(13) 0.0016(11) -0.0098(12) 0.0019(12)
C6 0.0256(16) 0.0179(11) 0.0176(12) -0.0013(9) -0.0002(12) 0.0023(11)
C7 0.0224(16) 0.0219(12) 0.0167(13) 0.0033(10) 0.0044(12) -0.0023(11)
C8 0.0278(18) 0.0235(13) 0.0203(13) 0.0023(11) 0.0061(12) -0.0010(12)
C9 0.0306(18) 0.0235(14) 0.0294(16) 0.0039(11) 0.0072(14) 0.0056(13)
C10 0.0242(18) 0.0355(15) 0.0266(15) 0.0091(12) 0.0029(13) 0.0014(13)
C11 0.0280(18) 0.0249(13) 0.0267(15) 0.0062(11) -0.0017(13) -0.0044(13)
C12 0.0275(17) 0.0216(12) 0.0179(12) 0.0057(10) 0.0031(12) -0.0013(12)
C13 0.0330(19) 0.0246(14) 0.0354(17) -0.0075(13) 0.0060(14) 0.0003(13)
C14 0.0284(19) 0.045(2) 0.045(2) 0.0087(16) -0.0027(16) 0.0032(15)
C15 0.037(2) 0.0204(13) 0.0365(17) 0.0023(12) -0.0070(15) -0.0030(13)
C16 0.0235(16) 0.0211(12) 0.0163(12) 0.0016(10) -0.0069(11) 0.0017(11)
C17 0.0243(16) 0.0232(13) 0.0256(14) 0.0010(11) -0.0053(12) 0.0029(12)
C18 0.0200(17) 0.0309(15) 0.0361(17) 0.0023(13) -0.0024(13) 0.0036(13)
C19 0.0307(19) 0.0286(15) 0.0314(16) 0.0048(13) -0.0080(14) -0.0054(13)
C20 0.0296(18) 0.0216(13) 0.0300(16) -0.0003(11) -0.0071(13) -0.0022(12)
C21 0.0276(17) 0.0210(13) 0.0213(13) -0.0015(10) -0.0068(12) 0.0025(12)
C22 0.038(2) 0.0309(16) 0.051(2) -0.0098(15) 0.0089(16) 0.0041(15)
C23 0.033(2) 0.0421(19) 0.062(2) 0.0008(17) 0.0024(18) -0.0116(17)
C24 0.0367(19) 0.0243(13) 0.0277(15) -0.0056(12) -0.0023(14) 0.0008(14)

loop_
_atom_type_symbol
_atom_type_description
_atom_type_scat_dispersion_real
_atom_type_scat_dispersion_imag
_atom_type_scat_source
C C 0.0033 0.0016 'International Tables Vol C Tables 4.2.6.8 and 6.1.1.4'
H H 0.0000 0.0000 'International Tables Vol C Tables 4.2.6.8 and 6.1.1.4'
N N 0.0061 0.0033 'International Tables Vol C Tables 4.2.6.8 and 6.1.1.4'
Cl Cl 0.1484 0.1585 'International Tables Vol C Tables 4.2.6.8 and 6.1.1.4'
Sb Sb -0.5866 1.5461 'International Tables Vol C Tables 4.2.6.8 and 6.1.1.4'
Bi Bi -4.1077 10.2566 'International Tables Vol C Tables 4.2.6.8 and 6.1.1.4'

loop_
_geom_angle_atom_site_label_1
_geom_angle_atom_site_label_2
_geom_angle_atom_site_label_3
_geom_angle
_geom_angle_site_symmetry_1
_geom_angle_site_symmetry_3
N1 Bi1 N1 73.89(10) 5_766 .
N1 Bi1 Cl2 94.4(5) 5_766 .
N1 Bi1 Cl2 90.8(5) . .
N1 Bi1 Cl1 95.2(4) 5_766 .
N1 Bi1 Cl1 92.4(4) . .
Cl2 Bi1 Cl1 1.7(9) . .
N1 Bi1 Sb1 37.05(11) 5_766 5_766
N1 Bi1 Sb1 36.84(10) . 5_766
Cl2 Bi1 Sb1 92.8(5) . 5_766
Cl1 Bi1 Sb1 94.3(4) . 5_766
N1 Bi1 Bi1 37.07(7) 5_766 5_766
N1 Bi1 Bi1 36.82(7) . 5_766
Cl2 Bi1 Bi1 93.2(5) . 5_766
Cl1 Bi1 Bi1 94.7(4) . 5_766
Sb1 Bi1 Bi1 0.44(11) 5_766 5_766
Bi1 Cl1 Sb1 4.17(11) . .
N1 Sb1 N1 80.36(14) 5_766 .
N1 Sb1 Cl2 97.0(5) 5_766 .
N1 Sb1 Cl2 93.3(5) . .
N1 Sb1 Cl1 97.5(4) 5_766 .
N1 Sb1 Cl1 94.6(5) . .
Cl2 Sb1 Cl1 1.4(9) . .
N1 Sb1 Sb1 40.31(10) 5_766 5_766
N1 Sb1 Sb1 40.06(11) . 5_766
Cl2 Sb1 Sb1 96.7(5) . 5_766
Cl1 Sb1 Sb1 97.9(4) . 5_766
N1 Sb1 Bi1 40.34(10) 5_766 5_766
N1 Sb1 Bi1 40.03(10) . 5_766
Cl2 Sb1 Bi1 97.2(5) . 5_766
Cl1 Sb1 Bi1 98.4(4) . 5_766
Sb1 Sb1 Bi1 0.50(12) 5_766 5_766
Bi1 Cl2 Sb1 4.47(12) . .
C1 N1 Sb1 131.8(2) . 5_766
C1 N1 Sb1 126.9(2) . .
Sb1 N1 Sb1 99.63(14) 5_766 .
C1 N1 Bi1 128.83(19) . 5_766
Sb1 N1 Bi1 3.37(17) 5_766 5_766
Sb1 N1 Bi1 102.92(17) . 5_766
C1 N1 Bi1 123.63(17) . .
Sb1 N1 Bi1 102.82(17) 5_766 .
Sb1 N1 Bi1 3.27(16) . .
Bi1 N1 Bi1 106.11(10) 5_766 .
N1 C1 C2 120.7(2) . .
N1 C1 C6 121.7(2) . .
C2 C1 C6 117.6(2) . .
C3 C2 C1 119.7(3) . .
C3 C2 C7 118.2(2) . .
C1 C2 C7 122.0(2) . .
C4 C3 C2 122.0(3) . .
C5 C4 C3 118.3(2) . .
C4 C5 C6 121.6(3) . .
C5 C6 C1 120.1(3) . .
C5 C6 C16 117.8(2) . .
C1 C6 C16 121.8(2) . .
C12 C7 C8 118.8(3) . .
C12 C7 C2 121.3(2) . .
C8 C7 C2 119.6(2) . .
C9 C8 C7 119.2(3) . .
C9 C8 C13 119.6(3) . .
C7 C8 C13 121.2(3) . .
C8 C9 C10 122.7(3) . .
C11 C10 C9 117.9(3) . .
C11 C10 C14 121.9(3) . .
C9 C10 C14 120.0(3) . .
C10 C11 C12 121.6(3) . .
C11 C12 C7 119.7(2) . .
C11 C12 C15 119.0(2) . .
C7 C12 C15 121.3(3) . .
C17 C16 C21 119.9(3) . .
C17 C16 C6 122.1(2) . .
C21 C16 C6 117.9(3) . .
C18 C17 C16 119.2(3) . .
C18 C17 C22 120.2(3) . .
C16 C17 C22 120.5(3) . .
C19 C18 C17 121.8(3) . .
C20 C19 C18 117.9(3) . .
C20 C19 C23 121.3(3) . .
C18 C19 C23 120.8(3) . .
C19 C20 C21 122.6(3) . .
C20 C21 C16 118.5(3) . .
C20 C21 C24 120.0(2) . .
C16 C21 C24 121.4(3) . .

loop_
_geom_bond_atom_site_label_1
_geom_bond_atom_site_label_2
_geom_bond_distance
_geom_bond_site_symmetry_2
Bi1 N1 2.183(3) 5_766
Bi1 N1 2.196(3) .
Bi1 Cl2 2.40(2) .
Bi1 Cl1 2.55(2) .
Bi1 Sb1 3.3079(15) 5_766
Bi1 Bi1 3.500(3) 5_766
Cl1 Sb1 2.60(2) .
Sb1 N1 2.034(4) 5_766
Sb1 N1 2.045(4) .
Sb1 Cl2 2.44(2) .
Sb1 Sb1 3.116(6) 5_766
Sb1 Bi1 3.3079(15) 5_766
N1 C1 1.410(3) .
N1 Sb1 2.034(4) 5_766
N1 Bi1 2.183(3) 5_766
C1 C2 1.412(4) .
C1 C6 1.412(4) .
C2 C3 1.395(4) .
C2 C7 1.489(4) .
C3 C4 1.380(4) .
C4 C5 1.375(4) .
C5 C6 1.397(4) .
C6 C16 1.497(4) .
C7 C12 1.408(4) .
C7 C8 1.416(4) .
C8 C9 1.379(4) .
C8 C13 1.508(4) .
C9 C10 1.387(4) .
C10 C11 1.386(4) .
C10 C14 1.505(5) .
C11 C12 1.396(4) .
C12 C15 1.516(4) .
C16 C17 1.401(4) .
C16 C21 1.410(3) .
C17 C18 1.394(4) .
C17 C22 1.510(4) .
C18 C19 1.392(4) .
C19 C20 1.379(4) .
C19 C23 1.513(4) .
C20 C21 1.395(4) .
C21 C24 1.499(4) .

loop_
_geom_torsion_atom_site_label_1
_geom_torsion_atom_site_label_2
_geom_torsion_atom_site_label_3
_geom_torsion_atom_site_label_4
_geom_torsion
_geom_torsion_site_symmetry_1
_geom_torsion_site_symmetry_2
_geom_torsion_site_symmetry_3
_geom_torsion_site_symmetry_4
Sb1 N1 C1 C2 169.7(2) 5_766 . . .
Sb1 N1 C1 C2 -27.9(4) . . . .
Bi1 N1 C1 C2 167.72(19) 5_766 . . .
Bi1 N1 C1 C2 -27.9(3) . . . .
Sb1 N1 C1 C6 -7.8(4) 5_766 . . .
Sb1 N1 C1 C6 154.7(2) . . . .
Bi1 N1 C1 C6 -9.7(4) 5_766 . . .
Bi1 N1 C1 C6 154.7(2) . . . .
N1 C1 C2 C3 175.4(2) . . . .
C6 C1 C2 C3 -7.0(4) . . . .
N1 C1 C2 C7 -8.2(4) . . . .
C6 C1 C2 C7 169.4(2) . . . .
C1 C2 C3 C4 1.0(4) . . . .
C7 C2 C3 C4 -175.5(2) . . . .
C2 C3 C4 C5 3.7(4) . . . .
C3 C4 C5 C6 -2.3(4) . . . .
C4 C5 C6 C1 -3.9(4) . . . .
C4 C5 C6 C16 170.1(2) . . . .
N1 C1 C6 C5 -174.1(2) . . . .
C2 C1 C6 C5 8.4(4) . . . .
N1 C1 C6 C16 12.3(4) . . . .
C2 C1 C6 C16 -165.3(2) . . . .
C3 C2 C7 C12 -65.8(3) . . . .
C1 C2 C7 C12 117.7(3) . . . .
C3 C2 C7 C8 108.4(3) . . . .
C1 C2 C7 C8 -68.0(3) . . . .
C12 C7 C8 C9 -2.4(4) . . . .
C2 C7 C8 C9 -176.8(2) . . . .
C12 C7 C8 C13 176.4(2) . . . .
C2 C7 C8 C13 2.0(4) . . . .
C7 C8 C9 C10 2.5(4) . . . .
C13 C8 C9 C10 -176.4(3) . . . .
C8 C9 C10 C11 -1.7(4) . . . .
C8 C9 C10 C14 174.4(3) . . . .
C9 C10 C11 C12 0.9(4) . . . .
C14 C10 C11 C12 -175.1(3) . . . .
C10 C11 C12 C7 -1.0(4) . . . .
C10 C11 C12 C15 179.9(3) . . . .
C8 C7 C12 C11 1.7(4) . . . .
C2 C7 C12 C11 176.0(2) . . . .
C8 C7 C12 C15 -179.2(2) . . . .
C2 C7 C12 C15 -4.9(4) . . . .
C5 C6 C16 C17 83.9(3) . . . .
C1 C6 C16 C17 -102.3(3) . . . .
C5 C6 C16 C21 -92.1(3) . . . .
C1 C6 C16 C21 81.7(3) . . . .
C21 C16 C17 C18 -0.9(4) . . . .
C6 C16 C17 C18 -176.8(2) . . . .
C21 C16 C17 C22 -179.8(3) . . . .
C6 C16 C17 C22 4.4(4) . . . .
C16 C17 C18 C19 1.0(4) . . . .
C22 C17 C18 C19 179.8(3) . . . .
C17 C18 C19 C20 -1.3(4) . . . .
C17 C18 C19 C23 177.8(3) . . . .
C18 C19 C20 C21 1.6(4) . . . .
C23 C19 C20 C21 -177.4(3) . . . .
C19 C20 C21 C16 -1.6(4) . . . .
C19 C20 C21 C24 176.8(3) . . . .
C17 C16 C21 C20 1.2(4) . . . .
C6 C16 C21 C20 177.2(2) . . . .
C17 C16 C21 C24 -177.2(3) . . . .
C6 C16 C21 C24 -1.2(4) . . . .
